data_2300344
loop_
_publ_author_name
'Eccles, Kevin S.'
'Stokes, Stephen P.'
'Daly, Carla A.'
'Barry, Nicola M.'
'McSweeney, Sharon P.'
'O'Neill, Damian J.'
'Kelly, Dawn M.'
'Jennings, W. Brian'
'N\'i Dhubhghaill, O. M.'
'Moynihan, Humphrey A.'
'Maguire, Anita R.'
'Lawrence, Simon E.'

_publ_section_title
;
 Evaluation of the Bruker SMART X2S: crystallography for the
 nonspecialist?
;
_journal_coden_ASTM JACGAR
_journal_coeditor_code KK5074
_journal_issue 1
_journal_name_full 'Journal of Applied Crystallography'
_journal_page_first 213
_journal_page_last 215
_journal_paper_doi 10.1107/S0021889810042561
_journal_volume 44
_journal_year 2011
_chemical_formula_moiety '(C7 H10 N4 O2 S), (H2 O)'
_chemical_formula_sum 'C7 H12 N4 O3 S'
_chemical_formula_weight 232.27
_space_group_IT_number 4
_symmetry_cell_setting monoclinic
_symmetry_space_group_name_Hall 'P 2yb'
_symmetry_space_group_name_H-M 'P 1 21 1'
_atom_sites_solution_hydrogens geom
_atom_sites_solution_primary direct
_atom_sites_solution_secondary difmap
_audit_creation_method SHELXL-97
_cell_angle_alpha 90.00
_cell_angle_beta 93.445(13)
_cell_angle_gamma 90.00
_cell_formula_units_Z 2
_cell_length_a 5.6245(17)
_cell_length_b 7.354(3)
_cell_length_c 12.521(5)
_cell_measurement_reflns_used 654
_cell_measurement_temperature 300(2)
_cell_measurement_theta_max 19.39
_cell_measurement_theta_min 2.71
_cell_volume 517.0(3)
_computing_cell_refinement 'Bruker SAINT'
_computing_data_collection 'Bruker GIS'
_computing_data_reduction 'Bruker SAINT'
_computing_molecular_graphics 'Bruker APEX2'
_computing_structure_refinement 'SHELXL-97 (Sheldrick, 2008)'
_computing_structure_solution 'SHELXS-97 (Sheldrick, 2008)'
_diffrn_ambient_temperature 300(2)
_diffrn_measured_fraction_theta_full 0.994
_diffrn_measured_fraction_theta_max 0.994
_diffrn_measurement_device_type 'Bruker SMART X2S'
_diffrn_measurement_method '\w scans'
_diffrn_radiation_monochromator 'doubly curved silicon crystal'
_diffrn_radiation_source 'micro-focus sealed tube'
_diffrn_radiation_type MoK\a
_diffrn_radiation_wavelength 0.71073
_diffrn_reflns_av_R_equivalents 0.0388
_diffrn_reflns_av_sigmaI/netI 0.0701
_diffrn_reflns_limit_h_max 6
_diffrn_reflns_limit_h_min -6
_diffrn_reflns_limit_k_max 8
_diffrn_reflns_limit_k_min -8
_diffrn_reflns_limit_l_max 14
_diffrn_reflns_limit_l_min -14
_diffrn_reflns_number 3381
_diffrn_reflns_theta_full 24.98
_diffrn_reflns_theta_max 24.98
_diffrn_reflns_theta_min 3.21
_exptl_absorpt_coefficient_mu 0.308
_exptl_absorpt_correction_T_max 0.9640
_exptl_absorpt_correction_T_min 0.9079
_exptl_absorpt_correction_type multi-scan
_exptl_absorpt_process_details 'SADABS V2008/1 (Bruker AXS)'
_exptl_crystal_colour colorless
_exptl_crystal_density_diffrn 1.492
_exptl_crystal_density_method 'not measured'
_exptl_crystal_description plate
_exptl_crystal_F_000 244
_exptl_crystal_size_max 0.32
_exptl_crystal_size_mid 0.12
_exptl_crystal_size_min 0.12
_refine_diff_density_max 0.240
_refine_diff_density_min -0.277
_refine_ls_abs_structure_details 'Flack H D (1983), Acta Cryst. A39, 876-881'
_refine_ls_abs_structure_Flack -0.25(12)
_refine_ls_extinction_method none
_refine_ls_goodness_of_fit_ref 0.999
_refine_ls_hydrogen_treatment mixed
_refine_ls_matrix_type full
_refine_ls_number_parameters 161
_refine_ls_number_reflns 1776
_refine_ls_number_restraints 2
_refine_ls_restrained_S_all 0.998
_refine_ls_R_factor_all 0.0614
_refine_ls_R_factor_gt 0.0458
_refine_ls_shift/su_max 0.000
_refine_ls_shift/su_mean 0.000
_refine_ls_structure_factor_coef Fsqd
_refine_ls_weighting_details 'calc w=1/[\s^2^(Fo^2^)+(0.0390P)^2^+0.0000P] where P=(Fo^2^+2Fc^2^)/3'
_refine_ls_weighting_scheme calc
_refine_ls_wR_factor_gt 0.0850
_refine_ls_wR_factor_ref 0.0920
_reflns_number_gt 1427
_reflns_number_total 1776
_reflns_threshold_expression >2sigma(I)
_cod_data_source_file kk5074.cif
_cod_data_source_block Compound_16_Manual
_cod_depositor_comments
;
The following automatic conversions were performed:
'_symmetry_cell_setting' value 'Monoclinic' changed to 'monoclinic'
according to '/home/saulius/struct/CIF-dictionaries/cif_core.dic'
dictionary named 'cif_core.dic' version 2.4.1 from 2010-06-29.

Automatic conversion script
Id: cif_fix_enum 1555 2011-01-17 13:19:09Z saulius 
;
_cod_original_sg_symbol_H-M P12(1)1
_cod_database_code 2300344

loop_
_symmetry_equiv_pos_as_xyz
'x, y, z'
'-x, y+1/2, -z'

loop_
_atom_site_type_symbol
_atom_site_label
_atom_site_fract_x
_atom_site_fract_y
_atom_site_fract_z
_atom_site_U_iso_or_equiv
_atom_site_adp_type
_atom_site_calc_flag
_atom_site_refinement_flags
_atom_site_occupancy
_atom_site_disorder_assembly
_atom_site_disorder_group
S S1 0.25269(16) 0.67473(12) 0.29322(7) 0.0311(3) Uani d . 1 . .
O O2 0.4567(5) 0.7871(4) 0.3221(2) 0.0404(7) Uani d . 1 . .
O O3 0.0207(4) 0.7534(4) 0.3117(2) 0.0393(7) Uani d . 1 . .
C C4 0.2550(6) 0.6314(4) 0.1553(3) 0.0277(9) Uani d . 1 . .
C C5 0.4377(6) 0.6955(6) 0.0954(3) 0.0334(9) Uani d . 1 . .
H H5 0.5683 0.7530 0.1297 0.040 Uiso calc R 1 . .
C C6 0.4281(6) 0.6752(7) -0.0132(3) 0.0372(9) Uani d . 1 . .
H H6 0.5522 0.7190 -0.0518 0.045 Uiso calc R 1 . .
C C7 0.2344(7) 0.5896(5) -0.0670(3) 0.0347(10) Uani d . 1 . .
C C8 0.0542(7) 0.5210(5) -0.0057(3) 0.0377(10) Uani d . 1 . .
H H8 -0.0747 0.4608 -0.0397 0.045 Uiso calc R 1 . .
C C9 0.0641(6) 0.5406(5) 0.1026(3) 0.0354(10) Uani d . 1 . .
H H9 -0.0571 0.4934 0.1417 0.042 Uiso calc R 1 . .
N N10 0.2171(7) 0.5772(6) -0.1769(3) 0.0503(10) Uani d D 1 . .
H H10A 0.125(6) 0.493(4) -0.206(3) 0.060 Uiso d D 1 . .
H H10B 0.345(7) 0.596(7) -0.214(4) 0.060 Uiso d . 1 . .
N N11 0.2500(5) 0.4831(4) 0.3533(2) 0.0325(8) Uani d . 1 . .
C C12 0.4486(7) 0.3796(5) 0.3620(3) 0.0321(10) Uani d . 1 . .
N N13 0.6678(7) 0.4350(6) 0.3451(3) 0.0462(10) Uani d . 1 . .
H H13A 0.693(8) 0.540(7) 0.336(4) 0.055 Uiso d . 1 . .
H H13B 0.794(8) 0.354(6) 0.351(3) 0.055 Uiso d . 1 . .
N N14 0.4174(7) 0.2067(5) 0.3900(3) 0.0484(11) Uani d . 1 . .
H H14A 0.280(7) 0.156(7) 0.396(3) 0.058 Uiso d . 1 . .
H H14B 0.537(7) 0.135(6) 0.401(3) 0.058 Uiso d . 1 . .
O O15 0.9215(6) 0.0652(4) 0.4337(3) 0.0474(9) Uani d . 1 . .
H H15A 0.945(8) -0.021(7) 0.403(4) 0.057 Uiso d . 1 . .
H H15B 0.905(7) 0.038(6) 0.498(4) 0.057 Uiso d . 1 . .

loop_
_atom_site_aniso_label
_atom_site_aniso_U_11
_atom_site_aniso_U_22
_atom_site_aniso_U_33
_atom_site_aniso_U_12
_atom_site_aniso_U_13
_atom_site_aniso_U_23
S1 0.0326(5) 0.0272(5) 0.0338(5) 0.0022(5) 0.0047(4) -0.0012(5)
O2 0.0443(18) 0.0355(17) 0.0411(17) -0.0081(14) -0.0004(13) -0.0085(13)
O3 0.0351(15) 0.0378(16) 0.0461(17) 0.0108(12) 0.0114(13) -0.0020(13)
C4 0.0262(18) 0.026(3) 0.032(2) 0.0033(16) 0.0031(16) 0.0006(16)
C5 0.0284(19) 0.032(2) 0.040(2) -0.003(2) 0.0045(16) -0.004(2)
C6 0.037(2) 0.038(2) 0.038(2) -0.003(3) 0.0133(17) -0.002(2)
C7 0.044(2) 0.026(2) 0.034(2) 0.007(2) 0.005(2) -0.0007(17)
C8 0.032(2) 0.037(3) 0.044(3) -0.0034(19) -0.003(2) -0.005(2)
C9 0.030(2) 0.036(2) 0.041(3) -0.0065(19) 0.0093(18) 0.0017(19)
N10 0.066(3) 0.050(2) 0.035(2) -0.005(2) 0.0055(19) -0.0018(17)
N11 0.0334(19) 0.0310(18) 0.0337(19) 0.0037(16) 0.0069(14) 0.0058(15)
C12 0.033(3) 0.036(3) 0.028(2) 0.003(2) 0.0041(17) -0.0020(17)
N13 0.032(2) 0.040(2) 0.068(3) 0.004(2) 0.0070(18) 0.000(2)
N14 0.047(2) 0.036(3) 0.062(2) 0.0070(19) 0.003(2) 0.0122(18)
O15 0.060(2) 0.045(2) 0.039(2) 0.0074(17) 0.0100(18) -0.0032(15)

loop_
_atom_type_symbol
_atom_type_description
_atom_type_scat_dispersion_real
_atom_type_scat_dispersion_imag
_atom_type_scat_source
C C 0.0033 0.0016 'International Tables Vol C Tables 4.2.6.8 and 6.1.1.4'
H H 0.0000 0.0000 'International Tables Vol C Tables 4.2.6.8 and 6.1.1.4'
N N 0.0061 0.0033 'International Tables Vol C Tables 4.2.6.8 and 6.1.1.4'
O O 0.0106 0.0060 'International Tables Vol C Tables 4.2.6.8 and 6.1.1.4'
S S 0.1246 0.1234 'International Tables Vol C Tables 4.2.6.8 and 6.1.1.4'

loop_
_geom_angle_atom_site_label_1
_geom_angle_atom_site_label_2
_geom_angle_atom_site_label_3
_geom_angle_site_symmetry_1
_geom_angle_site_symmetry_3
_geom_angle
_geom_angle_publ_flag
O2 S1 O3 . . 116.02(16) ?
O2 S1 N11 . . 114.66(17) ?
O3 S1 N11 . . 103.96(16) ?
O2 S1 C4 . . 107.32(16) ?
O3 S1 C4 . . 106.72(16) ?
N11 S1 C4 . . 107.66(16) ?
C5 C4 C9 . . 118.7(3) ?
C5 C4 S1 . . 121.2(3) ?
C9 C4 S1 . . 120.0(3) ?
C6 C5 C4 . . 120.9(3) ?
C6 C5 H5 . . 119.6 ?
C4 C5 H5 . . 119.6 ?
C5 C6 C7 . . 120.9(3) ?
C5 C6 H6 . . 119.6 ?
C7 C6 H6 . . 119.6 ?
N10 C7 C6 . . 121.2(4) ?
N10 C7 C8 . . 120.9(4) ?
C6 C7 C8 . . 117.8(4) ?
C9 C8 C7 . . 121.3(3) ?
C9 C8 H8 . . 119.3 ?
C7 C8 H8 . . 119.3 ?
C8 C9 C4 . . 120.4(3) ?
C8 C9 H9 . . 119.8 ?
C4 C9 H9 . . 119.8 ?
C7 N10 H10A . . 118(3) ?
C7 N10 H10B . . 120(3) ?
H10A N10 H10B . . 112(4) ?
C12 N11 S1 . . 120.3(3) ?
N13 C12 N14 . . 118.2(4) ?
N13 C12 N11 . . 125.8(4) ?
N14 C12 N11 . . 115.9(4) ?
C12 N13 H13A . . 120(3) ?
C12 N13 H13B . . 120(3) ?
H13A N13 H13B . . 120(4) ?
C12 N14 H14A . . 125(3) ?
C12 N14 H14B . . 121(3) ?
H14A N14 H14B . . 115(5) ?
H15A O15 H15B . . 109(5) ?

loop_
_geom_bond_atom_site_label_1
_geom_bond_atom_site_label_2
_geom_bond_site_symmetry_2
_geom_bond_distance
_geom_bond_publ_flag
S1 O2 . 1.443(3) ?
S1 O3 . 1.458(3) ?
S1 N11 . 1.598(3) ?
S1 C4 . 1.757(4) ?
C4 C5 . 1.391(5) ?
C4 C9 . 1.396(5) ?
C5 C6 . 1.365(5) ?
C5 H5 . 0.9300 ?
C6 C7 . 1.397(5) ?
C6 H6 . 0.9300 ?
C7 N10 . 1.377(5) ?
C7 C8 . 1.402(5) ?
C8 C9 . 1.361(5) ?
C8 H8 . 0.9300 ?
C9 H9 . 0.9300 ?
N10 H10A . 0.872(5) ?
N10 H10B . 0.89(4) ?
N11 C12 . 1.351(5) ?
C12 N13 . 1.328(5) ?
C12 N14 . 1.334(5) ?
N13 H13A . 0.80(5) ?
N13 H13B . 0.93(4) ?
N14 H14A . 0.86(4) ?
N14 H14B . 0.86(4) ?
O15 H15A . 0.76(5) ?
O15 H15B . 0.84(5) ?

loop_
_cod_related_entry_id
_cod_related_entry_database
_cod_related_entry_code
1 ChemSpider 15445176
